data_7119608
loop_
_publ_author_name
'Fan, Wei'
'Liu, Chunming'
'Li, Yan'
'Wang, Zhaohui'

_publ_section_title
;
 Fluoroalkyl-modified naphthodithiophene diimides.
;
_journal_issue 1
_journal_name_full 'Chemical communications (Cambridge, England)'
_journal_page_first 188
_journal_page_last 191
_journal_paper_doi 10.1039/c6cc07102c
_journal_volume 53
_journal_year 2016
_chemical_formula_moiety 'C42 H38 N2 O4 S2, 0.76(C H2 Cl2)'
_chemical_formula_sum 'C42.77 H39.54 Cl1.54 N2 O4 S2'
_chemical_formula_weight 764.25
_chemical_name_systematic
;
 ?
;
_space_group_crystal_system triclinic
_space_group_IT_number 2
_space_group_name_Hall '-P 1'
_space_group_name_H-M_alt 'P -1'
_symmetry_space_group_name_Hall '-P 1'
_symmetry_space_group_name_H-M 'P -1'
_atom_sites_solution_hydrogens mixed
_atom_sites_solution_primary iterative
_audit_creation_date 2016-11-15
_audit_creation_method
;
  Olex2 1.2
  (compiled Dec  5 2012 16:20:19, GUI svn.r4385)
;
_audit_update_record
;
2016-11-15 deposited with the CCDC.
2016-11-25 downloaded from the CCDC.
;
_cell_angle_alpha 97.10(3)
_cell_angle_beta 101.59(3)
_cell_angle_gamma 107.30(3)
_cell_formula_units_Z 1
_cell_length_a 8.9017(18)
_cell_length_b 9.2639(19)
_cell_length_c 13.141(3)
_cell_measurement_reflns_used 3095
_cell_measurement_temperature 173.1500
_cell_measurement_theta_max 27.4809
_cell_measurement_theta_min 1.6133
_cell_volume 993.9(5)
_computing_cell_refinement 'CrystalClear (Rigaku Inc., 2007)'
_computing_data_collection 'CrystalClear (Rigaku Inc., 2007)'
_computing_data_reduction 'CrystalClear (Rigaku Inc., 2007)'
_computing_molecular_graphics
;
O. V. Dolomanov, L. J. Bourhis, R. J. Gildea, J. A. K. Howard and H. Puschmann,
OLEX2: a complete structure solution, refinement and analysis program.
J. Appl. Cryst. (2009). 42, 339-341.
;
_computing_publication_material
;
O. V. Dolomanov, L. J. Bourhis, R. J. Gildea, J. A. K. Howard and H. Puschmann,
OLEX2: a complete structure solution, refinement and analysis program.
J. Appl. Cryst. (2009). 42, 339-341.
;
_computing_structure_refinement 'SHELXL (Sheldrick, 2014)'
_computing_structure_solution
;
'SHELXT (Sheldrick, 2014)'
;
_diffrn_ambient_temperature 173.1500
_diffrn_detector_area_resol_mean 28.5714
_diffrn_measured_fraction_theta_full 0.997
_diffrn_measured_fraction_theta_max 0.994
_diffrn_measurement_details
;
scan:
    Number of images: 358
               Slice: -110.0000 - 69.0000
         Image width: 0.5000
            Exp time: 12.0000
       Rotation axis: Omega
               Omega: 0.0000
                 Chi: 45.0000
                 Phi: 270.0000
                 XTD: 40.2277
              2theta: -20.2509
scan:
    Number of images: 348
               Slice: -110.0000 - 64.0000
         Image width: 0.5000
            Exp time: 12.0000
       Rotation axis: Omega
               Omega: 0.0000
                 Chi: 45.0000
                 Phi: 180.0000
                 XTD: 40.2277
              2theta: -20.2509
scan:
    Number of images: 240
               Slice: -110.0000 - 10.0000
         Image width: 0.5000
            Exp time: 12.0000
       Rotation axis: Omega
               Omega: 0.0000
                 Chi: 45.0000
                 Phi: 0.0000
                 XTD: 40.2277
              2theta: -20.2509
;
_diffrn_measurement_device
;
Saturn724+ (2x2 bin mode)
;
_diffrn_measurement_device_details
;
AFC10: Fixed Chi 2 circle
;
_diffrn_measurement_device_type 'MM007-HF CCD(Saturn 724+)'
_diffrn_measurement_method '\w scans at fixed \c = 45\%'
_diffrn_orient_matrix_type d*Trek
_diffrn_orient_matrix_UB_11 0.0158
_diffrn_orient_matrix_UB_12 -0.1185
_diffrn_orient_matrix_UB_13 0.0219
_diffrn_orient_matrix_UB_21 0.1098
_diffrn_orient_matrix_UB_22 -0.0285
_diffrn_orient_matrix_UB_23 -0.0209
_diffrn_orient_matrix_UB_31 0.0295
_diffrn_orient_matrix_UB_32 -0.0029
_diffrn_orient_matrix_UB_33 0.0735
_diffrn_radiation_detector CCD
_diffrn_radiation_monochromator Confocal
_diffrn_radiation_type MoK\a
_diffrn_radiation_wavelength 0.71073
_diffrn_reflns_av_R_equivalents 0.0431
_diffrn_reflns_av_unetI/netI 0.0426
_diffrn_reflns_Laue_measured_fraction_full 0.997
_diffrn_reflns_Laue_measured_fraction_max 0.994
_diffrn_reflns_limit_h_max 11
_diffrn_reflns_limit_h_min -11
_diffrn_reflns_limit_k_max 12
_diffrn_reflns_limit_k_min -11
_diffrn_reflns_limit_l_max 16
_diffrn_reflns_limit_l_min -17
_diffrn_reflns_number 11646
_diffrn_reflns_point_group_measured_fraction_full 0.997
_diffrn_reflns_point_group_measured_fraction_max 0.994
_diffrn_reflns_theta_full 26.000
_diffrn_reflns_theta_max 27.495
_diffrn_reflns_theta_min 1.613
_diffrn_source 'Rotating Anode'
_diffrn_source_current 24.0000
_diffrn_source_power 1.2000
_diffrn_source_voltage 50.0000
_exptl_absorpt_coefficient_mu 0.281
_exptl_absorpt_correction_T_max 1.0000
_exptl_absorpt_correction_T_min 0.7547
_exptl_absorpt_correction_type multi-scan
_exptl_absorpt_process_details 'CrystalClear (Rigaku Inc., 2007)'
_exptl_crystal_colour red
_exptl_crystal_colour_primary red
_exptl_crystal_density_diffrn 1.277
_exptl_crystal_description plate
_exptl_crystal_F_000 400
_exptl_crystal_size_max 0.25
_exptl_crystal_size_mid 0.17
_exptl_crystal_size_min 0.07
_refine_diff_density_max 0.582
_refine_diff_density_min -0.497
_refine_diff_density_rms 0.061
_refine_ls_extinction_method none
_refine_ls_goodness_of_fit_ref 1.099
_refine_ls_hydrogen_treatment constr
_refine_ls_matrix_type full
_refine_ls_number_parameters 326
_refine_ls_number_reflns 4518
_refine_ls_number_restraints 243
_refine_ls_restrained_S_all 1.094
_refine_ls_R_factor_all 0.0876
_refine_ls_R_factor_gt 0.0774
_refine_ls_shift/su_max 0.000
_refine_ls_shift/su_mean 0.000
_refine_ls_structure_factor_coef Fsqd
_refine_ls_weighting_details 'w=1/[\s^2^(Fo^2^)+(0.1015P)^2^+0.5597P] where P=(Fo^2^+2Fc^2^)/3'
_refine_ls_weighting_scheme calc
_refine_ls_wR_factor_gt 0.2008
_refine_ls_wR_factor_ref 0.2086
_reflns_Friedel_coverage 0.000
_reflns_number_gt 3924
_reflns_number_total 4518
_reflns_threshold_expression 'I > 2\s(I)'
_cod_data_source_file c6cc07102c2.cif
_cod_data_source_block mx3353
_cod_original_cell_volume 993.8(4)
_cod_database_code 7119608
_diffrn_number_total 4520
_olex2_refinement_description
;
1. Fixed Uiso
 At 1.2 times of:
  H14 of C14, H13 of C13, H12 of C12, H2 of C2, H1 of C1, {H19A,H19} of C19,
  {H16,H16A} of C16, {H1AA,H1AB} of C1A, H1E of C1E, H2A of C2A
 At 1.5 times of:
  {H20A,H20B,H20C} of C20, {H18A,H18B,H18C} of C18, {H17A,H17B,H17C} of C17,
  {H20D,H20E,H20F} of C20A, {H21D,H21E,H21F} of C21A, {H18D,H18E,H18F} of C18A,
  {H17D,H17E,H17F} of C17A, {H21A,H21B,H21C} of C21
2. Restrained distances
 C18A-C16 = C17A-C16
 1.54 with sigma of 0.01
 S1A-C1E
 1.76 with sigma of 0.01
 C2A-C1E
 1.39 with sigma of 0.01
 Cl1D-C1A = Cl1B-C1A
 1.76 with sigma of 0.01
3. Uiso/Uaniso restraints and constraints
C19 ~ C20 ~ C21 ~ C21A ~ C20A: within 1.7A with sigma of 0.02 and sigma for terminal atoms of 0.04
C17 ~ C18 ~ C17A ~ C18A: within 1.7A with sigma of 0.02 and sigma for terminal atoms of 0.04
S1 ~ C1 ~ C2 ~ C3 ~ C4 ~ S1A ~ C2A ~ C1E: within 1.7A with sigma of 0.02 and sigma for terminal atoms of 0.04
Uanis(C21) ~ Ueq, Uanis(C21A) ~ Ueq, Uanis(C19) ~ Ueq, Uanis(C20A) ~ Ueq, Uanis(C20) ~ Ueq: with sigma of 0.01 and sigma for terminal atoms of 0.02
Uanis(C17) ~ Ueq, Uanis(C17A) ~ Ueq, Uanis(C18) ~ Ueq, Uanis(C18A) ~ Ueq: with sigma of 0.01 and sigma for terminal atoms of 0.02
Uanis(S1) ~ Ueq, Uanis(C1) ~ Ueq, Uanis(C2) ~ Ueq, Uanis(C3) ~ Ueq, Uanis(C4) ~ Ueq, Uanis(S1A) ~ Ueq, Uanis(C2A) ~ Ueq, Uanis(C1E) ~ Ueq: with sigma of 0.01 and sigma for terminal atoms of 0.02
4. Others
 Sof(H16)=1-Sof(H16A)=Sof(C17)=Sof(H17A)=Sof(H17B)=Sof(H17C)=Sof(C18)=
 Sof(H18A)=Sof(H18B)=Sof(H18C)=1-Sof(H16A)=1-Sof(H16A)=1-Sof(H16A)=1-Sof(H16A)=
 1-Sof(H16A)=1-Sof(H16A)=1-Sof(H16A)=1-Sof(H16A)
 1-Sof(H19)=Sof(H19)=Sof(C20)=Sof(H20A)=Sof(H20B)=Sof(H20C)=Sof(C21)=Sof(H21A)=
 Sof(H21B)=Sof(H21C)=1-Sof(H19)=1-Sof(H19)=1-Sof(H19)=1-Sof(H19)=1-Sof(H19)=1-
 Sof(H19)=1-Sof(H19)=1-Sof(H19)
 Sof(S1)=Sof(C1)=Sof(H1)=Sof(C2)=Sof(H2)=1-Sof(C1)=1-Sof(C1)=1-Sof(C1)=1-
 Sof(C1)=1-Sof(C1)
 Sof(Cl1B)=Sof(Cl1D)=Sof(C1A)=Sof(H1AA)=Sof(H1AB)
5.a Riding coordinates:
 C18(H18A,H18B,H18C), C18A(H18D,H18E,H18F)
5.b Ternary CH refined with riding coordinates:
 C16(H16), C16(H16A), C19(H19A), C19(H19)
5.c Secondary CH2 refined with riding coordinates:
 C1A(H1AA,H1AB)
5.d Aromatic/amide H refined with riding coordinates:
 C1(H1), C2(H2), C12(H12), C13(H13), C14(H14), C2A(H2A), C1E(H1E)
5.e Idealised Me refined as rotating group:
 C17(H17A,H17B,H17C), C20(H20A,H20B,H20C), C21(H21A,H21B,H21C), C17A(H17D,H17E,
 H17F), C21A(H21D,H21E,H21F), C20A(H20D,H20E,H20F)
;
_olex2_submission_special_instructions 'No special instructions were received'
_shelx_space_group_comment
;
The symmetry employed for this shelxl refinement is uniquely defined
by the following loop, which should always be used as a source of
symmetry information in preference to the above space-group names.
They are only intended as comments.
;
_shelxl_version_number 2013-4

loop_
_space_group_symop_operation_xyz
'x, y, z'
'-x, -y, -z'

loop_
_atom_site_label
_atom_site_type_symbol
_atom_site_fract_x
_atom_site_fract_y
_atom_site_fract_z
_atom_site_U_iso_or_equiv
_atom_site_adp_type
_atom_site_occupancy
_atom_site_site_symmetry_order
_atom_site_calc_flag
_atom_site_refinement_flags_posn
_atom_site_refinement_flags_adp
_atom_site_refinement_flags_occupancy
_atom_site_disorder_assembly
_atom_site_disorder_group
S1 S 0.2565(2) 0.64982(19) 0.72529(11) 0.0365(3) Uani 0.758(4) 1 d . U P A 1
O1 O 0.5045(2) 0.8752(2) 0.68292(14) 0.0516(5) Uani 1 1 d . . . . .
O2 O 0.8562(3) 1.3160(2) 0.89655(15) 0.0605(6) Uani 1 1 d . . . . .
N1 N 0.6797(2) 1.0968(2) 0.79025(14) 0.0324(4) Uani 1 1 d . . . . .
C1 C 0.1188(8) 0.5428(9) 0.7863(5) 0.0422(12) Uani 0.758(4) 1 d . U P A 1
H1 H 0.0393 0.4496 0.7512 0.051 Uiso 0.758(4) 1 calc R . P A 1
C2 C 0.134(2) 0.6018(16) 0.8852(11) 0.056(3) Uani 0.758(4) 1 d . U P A 1
H2 H 0.0649 0.5573 0.9256 0.067 Uiso 0.758(4) 1 calc R . P A 1
C3 C 0.2710(3) 0.7445(2) 0.92522(17) 0.0317(5) Uani 1 1 d . U . . .
C4 C 0.3474(3) 0.7848(2) 0.84182(17) 0.0303(5) Uani 1 1 d . U . . .
C5 C 0.4771(2) 0.9198(2) 0.85791(17) 0.0295(5) Uani 1 1 d . . . . .
C6 C 0.5367(2) 1.0197(2) 0.95751(16) 0.0282(4) Uani 1 1 d . . . . .
C7 C 0.6686(3) 1.1570(2) 0.97528(17) 0.0312(5) Uani 1 1 d . . . . .
C8 C 0.7435(3) 1.1989(3) 0.88727(18) 0.0368(5) Uani 1 1 d . . . . .
C9 C 0.5510(3) 0.9580(3) 0.76939(17) 0.0332(5) Uani 1 1 d . . . . .
C10 C 0.7519(3) 1.1407(3) 0.70368(18) 0.0351(5) Uani 1 1 d . . . . .
C11 C 0.6843(3) 1.2235(3) 0.63810(19) 0.0413(6) Uani 1 1 d . . . . .
C12 C 0.7553(4) 1.2624(3) 0.5550(2) 0.0542(7) Uani 1 1 d . . . . .
H12 H 0.7126 1.3171 0.5090 0.065 Uiso 1 1 calc R . . . .
C13 C 0.8850(4) 1.2220(4) 0.5402(2) 0.0620(9) Uani 1 1 d . . . . .
H13 H 0.9297 1.2490 0.4842 0.074 Uiso 1 1 calc R . . . .
C14 C 0.9506(4) 1.1418(4) 0.6069(3) 0.0593(9) Uani 1 1 d . . . . .
H14 H 1.0396 1.1153 0.5955 0.071 Uiso 1 1 calc R . . . .
C15 C 0.8867(3) 1.0985(3) 0.6923(2) 0.0453(6) Uani 1 1 d . . . . .
C16 C 0.5444(4) 1.2756(3) 0.6537(2) 0.0514(7) Uani 1 1 d D . . . .
H16 H 0.5090 1.2364 0.7139 0.062 Uiso 0.868(17) 1 calc R . P B 1
H16A H 0.5546 1.3373 0.5985 0.062 Uiso 0.132(17) 1 calc R . P B 2
C17 C 0.4001(5) 1.2202(11) 0.5587(4) 0.076(2) Uani 0.868(17) 1 d . U P B 1
H17A H 0.4306 1.2638 0.5003 0.114 Uiso 0.868(17) 1 calc GR . P B 1
H17B H 0.3132 1.2517 0.5756 0.114 Uiso 0.868(17) 1 calc GR . P B 1
H17C H 0.3649 1.1098 0.5398 0.114 Uiso 0.868(17) 1 calc GR . P B 1
C18 C 0.5984(8) 1.4525(6) 0.6795(9) 0.109(3) Uani 0.868(17) 1 d . U P B 1
H18A H 0.6762 1.4894 0.7471 0.163 Uiso 0.868(17) 1 d R . P B 1
H18B H 0.5051 1.4831 0.6825 0.163 Uiso 0.868(17) 1 d R . P B 1
H18C H 0.6466 1.4953 0.6262 0.163 Uiso 0.868(17) 1 d R . P B 1
C19 C 0.9601(4) 1.0122(4) 0.7659(3) 0.0622(8) Uani 1 1 d . U . . .
H19A H 0.8877 0.9916 0.8134 0.075 Uiso 0.467(17) 1 calc R . P C 2
H19 H 0.9369 1.0293 0.8353 0.075 Uiso 0.533(17) 1 calc R . P C 1
C20 C 0.8867(13) 0.8375(12) 0.7115(12) 0.077(3) Uani 0.533(17) 1 d . U P C 1
H20A H 0.9319 0.7780 0.7558 0.116 Uiso 0.533(17) 1 calc GR . P C 1
H20B H 0.9124 0.8239 0.6441 0.116 Uiso 0.533(17) 1 calc GR . P C 1
H20C H 0.7708 0.8036 0.7011 0.116 Uiso 0.533(17) 1 calc GR . P C 1
C21 C 1.1474(8) 1.0652(10) 0.7758(10) 0.072(3) Uani 0.533(17) 1 d . U P C 1
H21A H 1.2002 1.0330 0.8357 0.108 Uiso 0.533(17) 1 calc GR . P C 1
H21B H 1.1891 1.1755 0.7853 0.108 Uiso 0.533(17) 1 calc GR . P C 1
H21C H 1.1678 1.0195 0.7126 0.108 Uiso 0.533(17) 1 calc GR . P C 1
Cl1B Cl 0.5376(8) 0.5205(11) 0.9543(7) 0.237(4) Uani 0.380(4) 1 d D U P D -1
Cl1D Cl 0.8007(9) 0.7933(8) 0.9506(4) 0.178(3) Uani 0.380(4) 1 d D U P D -1
C17A C 0.400(3) 1.144(4) 0.579(3) 0.069(9) Uani 0.132(17) 1 d D U P B 2
H17D H 0.4174 1.1333 0.5089 0.104 Uiso 0.132(17) 1 calc GR . P B 2
H17E H 0.3019 1.1676 0.5772 0.104 Uiso 0.132(17) 1 calc GR . P B 2
H17F H 0.3917 1.0497 0.6038 0.104 Uiso 0.132(17) 1 calc GR . P B 2
C18A C 0.578(7) 1.418(5) 0.739(4) 0.114(14) Uani 0.132(17) 1 d D U P B 2
H18D H 0.5252 1.3918 0.7944 0.171 Uiso 0.132(17) 1 d R . P B 2
H18E H 0.5408 1.4938 0.7079 0.171 Uiso 0.132(17) 1 d R . P B 2
H18F H 0.6933 1.4594 0.7680 0.171 Uiso 0.132(17) 1 d R . P B 2
C21A C 1.1310(15) 1.1063(15) 0.8430(13) 0.099(4) Uani 0.467(17) 1 d . U P C 2
H21D H 1.1648 1.0423 0.8886 0.148 Uiso 0.467(17) 1 calc GR . P C 2
H21E H 1.1235 1.1950 0.8851 0.148 Uiso 0.467(17) 1 calc GR . P C 2
H21F H 1.2090 1.1390 0.8024 0.148 Uiso 0.467(17) 1 calc GR . P C 2
C20A C 0.959(2) 0.8562(18) 0.7210(14) 0.091(4) Uani 0.467(17) 1 d . U P C 2
H20D H 0.8568 0.8007 0.6714 0.136 Uiso 0.467(17) 1 calc GR . P C 2
H20E H 0.9759 0.8011 0.7771 0.136 Uiso 0.467(17) 1 calc GR . P C 2
H20F H 1.0451 0.8664 0.6854 0.136 Uiso 0.467(17) 1 calc GR . P C 2
S1A S 0.1227(14) 0.5798(12) 0.8954(8) 0.0457(15) Uani 0.242(4) 1 d D U P A 2
C2A C 0.272(3) 0.662(3) 0.7540(16) 0.045(5) Uani 0.242(4) 1 d D U P A 2
H2A H 0.3063 0.6616 0.6918 0.054 Uiso 0.242(4) 1 calc R . P A 2
C1E C 0.143(3) 0.542(3) 0.7653(12) 0.044(4) Uani 0.242(4) 1 d D U P A 2
H1E H 0.0780 0.4571 0.7130 0.053 Uiso 0.242(4) 1 calc R . P A 2
C1A C 0.7460(14) 0.6169(14) 0.9822(15) 0.177(6) Uani 0.380(4) 1 d D U P D -1
H1AA H 0.7919 0.6277 1.0574 0.213 Uiso 0.380(4) 1 calc R . P D -1
H1AB H 0.7941 0.5532 0.9444 0.213 Uiso 0.380(4) 1 calc R . P D -1

loop_
_atom_site_aniso_label
_atom_site_aniso_U_11
_atom_site_aniso_U_22
_atom_site_aniso_U_33
_atom_site_aniso_U_23
_atom_site_aniso_U_13
_atom_site_aniso_U_12
S1 0.0368(6) 0.0311(5) 0.0293(7) -0.0002(4) 0.0104(5) -0.0055(4)
O1 0.0560(11) 0.0450(10) 0.0360(10) -0.0034(8) 0.0231(8) -0.0123(8)
O2 0.0639(13) 0.0475(11) 0.0427(11) -0.0009(9) 0.0267(9) -0.0265(9)
N1 0.0318(9) 0.0312(9) 0.0302(9) 0.0072(7) 0.0143(7) -0.0003(8)
C1 0.042(2) 0.0335(19) 0.038(2) 0.0015(19) 0.0137(18) -0.0069(17)
C2 0.058(5) 0.055(6) 0.050(4) 0.012(3) 0.017(3) 0.007(4)
C3 0.0291(10) 0.0283(10) 0.0323(11) 0.0061(8) 0.0111(8) -0.0006(8)
C4 0.0290(10) 0.0266(10) 0.0313(11) 0.0062(8) 0.0089(8) 0.0025(8)
C5 0.0270(10) 0.0289(10) 0.0301(11) 0.0068(8) 0.0103(8) 0.0030(8)
C6 0.0269(10) 0.0263(10) 0.0295(11) 0.0068(8) 0.0106(8) 0.0032(8)
C7 0.0298(10) 0.0287(10) 0.0317(11) 0.0078(9) 0.0124(9) 0.0012(9)
C8 0.0365(12) 0.0336(11) 0.0332(12) 0.0058(9) 0.0145(9) -0.0022(9)
C9 0.0312(11) 0.0314(11) 0.0324(11) 0.0056(9) 0.0138(9) 0.0004(9)
C10 0.0338(11) 0.0335(11) 0.0333(11) 0.0039(9) 0.0191(9) -0.0018(9)
C11 0.0442(13) 0.0386(12) 0.0331(12) 0.0069(10) 0.0141(10) -0.0011(10)
C12 0.0617(17) 0.0545(16) 0.0357(14) 0.0125(12) 0.0191(12) -0.0021(13)
C13 0.0631(19) 0.0662(19) 0.0423(16) 0.0039(14) 0.0305(14) -0.0082(15)
C14 0.0439(15) 0.0612(18) 0.0629(19) -0.0085(15) 0.0325(14) -0.0013(13)
C15 0.0370(12) 0.0415(13) 0.0520(15) 0.0011(11) 0.0211(11) 0.0019(10)
C16 0.0531(16) 0.0555(16) 0.0485(16) 0.0186(13) 0.0156(13) 0.0170(13)
C17 0.046(2) 0.107(5) 0.067(3) 0.011(3) 0.0146(18) 0.015(2)
C18 0.085(4) 0.064(3) 0.180(8) 0.008(4) 0.035(4) 0.035(3)
C19 0.0475(16) 0.0604(18) 0.086(2) 0.0157(17) 0.0254(16) 0.0223(14)
C20 0.059(5) 0.045(4) 0.133(8) 0.024(4) 0.028(6) 0.019(4)
C21 0.048(3) 0.066(5) 0.103(7) 0.023(4) 0.019(4) 0.019(3)
Cl1B 0.175(5) 0.357(10) 0.313(10) 0.224(8) 0.112(5) 0.186(6)
Cl1D 0.218(6) 0.235(7) 0.134(4) 0.051(4) 0.048(4) 0.142(5)
C17A 0.074(14) 0.071(15) 0.070(15) 0.011(11) 0.022(11) 0.033(12)
C18A 0.113(19) 0.101(19) 0.13(2) 0.018(15) 0.038(15) 0.032(15)
C21A 0.081(6) 0.104(7) 0.094(9) 0.000(6) -0.006(6) 0.030(6)
C20A 0.085(9) 0.074(7) 0.104(7) 0.006(5) 0.012(8) 0.027(7)
S1A 0.044(2) 0.036(2) 0.040(2) -0.001(2) 0.0120(19) -0.0076(17)
C2A 0.042(6) 0.044(6) 0.043(8) 0.005(6) 0.013(6) 0.006(5)
C1E 0.050(7) 0.035(5) 0.039(6) -0.003(5) 0.011(5) 0.006(5)
C1A 0.210(12) 0.247(12) 0.194(16) 0.106(11) 0.128(11) 0.172(10)

loop_
_atom_type_symbol
_atom_type_description
_atom_type_scat_dispersion_real
_atom_type_scat_dispersion_imag
_atom_type_scat_source
C C 0.0033 0.0016 'International Tables Vol C Tables 4.2.6.8 and 6.1.1.4'
H H 0.0000 0.0000 'International Tables Vol C Tables 4.2.6.8 and 6.1.1.4'
Cl Cl 0.1484 0.1585 'International Tables Vol C Tables 4.2.6.8 and 6.1.1.4'
N N 0.0061 0.0033 'International Tables Vol C Tables 4.2.6.8 and 6.1.1.4'
O O 0.0106 0.0060 'International Tables Vol C Tables 4.2.6.8 and 6.1.1.4'
S S 0.1246 0.1234 'International Tables Vol C Tables 4.2.6.8 and 6.1.1.4'

loop_
_geom_angle_atom_site_label_1
_geom_angle_atom_site_label_2
_geom_angle_atom_site_label_3
_geom_angle
_geom_angle_site_symmetry_1
_geom_angle_site_symmetry_3
C4 S1 C1 90.0(2) . .
C8 N1 C9 125.10(18) . .
C8 N1 C10 116.88(18) . .
C9 N1 C10 118.01(18) . .
S1 C1 H1 122.2 . .
C2 C1 S1 115.5(8) . .
C2 C1 H1 122.2 . .
C1 C2 H2 123.6 . .
C1 C2 C3 112.8(11) . .
C3 C2 H2 123.6 . .
C4 C3 C2 109.5(6) . .
C4 C3 S1A 115.5(4) . .
C7 C3 C2 131.7(6) 2_677 .
C7 C3 C4 118.85(19) 2_677 .
C7 C3 S1A 125.6(4) 2_677 .
C3 C4 S1 112.21(16) . .
C5 C4 S1 126.71(17) . .
C5 C4 C3 121.1(2) . .
C5 C4 C2A 131.7(9) . .
C2A C4 C3 107.2(8) . .
C4 C5 C6 120.13(19) . .
C4 C5 C9 119.4(2) . .
C6 C5 C9 120.52(19) . .
C5 C6 C6 119.7(2) . 2_677
C7 C6 C5 120.86(19) . .
C7 C6 C6 119.5(2) . 2_677
C3 C7 C6 120.81(19) 2_677 .
C3 C7 C8 119.58(19) 2_677 .
C6 C7 C8 119.6(2) . .
O2 C8 N1 119.5(2) . .
O2 C8 C7 123.2(2) . .
N1 C8 C7 117.34(19) . .
O1 C9 N1 120.72(19) . .
O1 C9 C5 122.7(2) . .
N1 C9 C5 116.56(19) . .
C11 C10 N1 118.2(2) . .
C11 C10 C15 123.7(2) . .
C15 C10 N1 118.1(2) . .
C10 C11 C12 116.8(3) . .
C10 C11 C16 123.6(2) . .
C12 C11 C16 119.6(3) . .
C11 C12 H12 119.3 . .
C13 C12 C11 121.5(3) . .
C13 C12 H12 119.3 . .
C12 C13 H13 119.8 . .
C12 C13 C14 120.5(2) . .
C14 C13 H13 119.8 . .
C13 C14 H14 119.2 . .
C13 C14 C15 121.6(3) . .
C15 C14 H14 119.2 . .
C10 C15 C14 115.9(3) . .
C10 C15 C19 122.7(2) . .
C14 C15 C19 121.4(3) . .
C11 C16 H16 108.3 . .
C11 C16 H16A 92.1 . .
C11 C16 C17 113.8(3) . .
C11 C16 C18 110.3(3) . .
C11 C16 C17A 100.9(13) . .
C11 C16 C18A 119(2) . .
C17 C16 H16 108.3 . .
C17 C16 C18 107.5(7) . .
C18 C16 H16 108.3 . .
C17A C16 H16A 92.1 . .
C18A C16 H16A 92.1 . .
C18A C16 C17A 140(2) . .
C16 C17 H17A 109.5 . .
C16 C17 H17B 109.5 . .
C16 C17 H17C 109.5 . .
H17A C17 H17B 109.5 . .
H17A C17 H17C 109.5 . .
H17B C17 H17C 109.5 . .
C16 C18 H18A 109.0 . .
C16 C18 H18B 108.9 . .
C16 C18 H18C 110.5 . .
H18A C18 H18B 109.5 . .
H18A C18 H18C 109.5 . .
H18B C18 H18C 109.5 . .
C15 C19 H19A 103.6 . .
C15 C19 H19 111.2 . .
C15 C19 C20 106.8(6) . .
C15 C19 C21 108.3(4) . .
C15 C19 C21A 116.1(5) . .
C20 C19 H19 111.2 . .
C21 C19 H19 111.2 . .
C21 C19 C20 107.9(5) . .
C21A C19 H19A 103.6 . .
C20A C19 C15 118.1(7) . .
C20A C19 H19A 103.6 . .
C20A C19 C21A 109.6(7) . .
C19 C20 H20A 109.5 . .
C19 C20 H20B 109.5 . .
C19 C20 H20C 109.5 . .
H20A C20 H20B 109.5 . .
H20A C20 H20C 109.5 . .
H20B C20 H20C 109.5 . .
C19 C21 H21A 109.5 . .
C19 C21 H21B 109.5 . .
C19 C21 H21C 109.5 . .
H21A C21 H21B 109.5 . .
H21A C21 H21C 109.5 . .
H21B C21 H21C 109.5 . .
C16 C17A H17D 109.5 . .
C16 C17A H17E 109.5 . .
C16 C17A H17F 109.5 . .
H17D C17A H17E 109.5 . .
H17D C17A H17F 109.5 . .
H17E C17A H17F 109.5 . .
C16 C18A H18D 111.4 . .
C16 C18A H18E 110.0 . .
C16 C18A H18F 107.0 . .
H18D C18A H18E 109.5 . .
H18D C18A H18F 109.5 . .
H18E C18A H18F 109.5 . .
C19 C21A H21D 109.5 . .
C19 C21A H21E 109.5 . .
C19 C21A H21F 109.5 . .
H21D C21A H21E 109.5 . .
H21D C21A H21F 109.5 . .
H21E C21A H21F 109.5 . .
C19 C20A H20D 109.5 . .
C19 C20A H20E 109.5 . .
C19 C20A H20F 109.5 . .
H20D C20A H20E 109.5 . .
H20D C20A H20F 109.5 . .
H20E C20A H20F 109.5 . .
C3 S1A C1E 92.6(10) . .
C4 C2A H2A 121.8 . .
C1E C2A C4 116.4(17) . .
C1E C2A H2A 121.8 . .
S1A C1E H1E 125.9 . .
C2A C1E S1A 108.2(15) . .
C2A C1E H1E 125.9 . .
Cl1B C1A H1AA 108.4 . .
Cl1B C1A H1AB 108.4 . .
Cl1D C1A Cl1B 115.6(8) . .
Cl1D C1A H1AA 108.4 . .
Cl1D C1A H1AB 108.4 . .
H1AA C1A H1AB 107.5 . .

loop_
_geom_bond_atom_site_label_1
_geom_bond_atom_site_label_2
_geom_bond_distance
_geom_bond_site_symmetry_2
S1 C1 1.731(5) .
S1 C4 1.729(3) .
O1 C9 1.207(3) .
O2 C8 1.212(3) .
N1 C8 1.390(3) .
N1 C9 1.397(3) .
N1 C10 1.458(2) .
C1 H1 0.9300 .
C1 C2 1.310(13) .
C2 H2 0.9300 .
C2 C3 1.457(14) .
C3 C4 1.433(3) .
C3 C7 1.400(3) 2_677
C3 S1A 1.634(10) .
C4 C5 1.385(3) .
C4 C2A 1.41(2) .
C5 C6 1.407(3) .
C5 C9 1.477(3) .
C6 C6 1.435(4) 2_677
C6 C7 1.407(3) .
C7 C3 1.400(3) 2_677
C7 C8 1.483(3) .
C10 C11 1.387(4) .
C10 C15 1.397(3) .
C11 C12 1.400(3) .
C11 C16 1.504(4) .
C12 H12 0.9300 .
C12 C13 1.356(5) .
C13 H13 0.9300 .
C13 C14 1.370(5) .
C14 H14 0.9300 .
C14 C15 1.405(4) .
C15 C19 1.500(4) .
C16 H16 0.9800 .
C16 H16A 0.9800 .
C16 C17 1.509(5) .
C16 C18 1.536(6) .
C16 C17A 1.537(10) .
C16 C18A 1.535(10) .
C17 H17A 0.9600 .
C17 H17B 0.9600 .
C17 H17C 0.9600 .
C18 H18A 0.9600 .
C18 H18B 0.9599 .
C18 H18C 0.9600 .
C19 H19A 0.9800 .
C19 H19 0.9800 .
C19 C20 1.567(12) .
C19 C21 1.564(7) .
C19 C21A 1.572(11) .
C19 C20A 1.489(16) .
C20 H20A 0.9600 .
C20 H20B 0.9600 .
C20 H20C 0.9600 .
C21 H21A 0.9600 .
C21 H21B 0.9600 .
C21 H21C 0.9600 .
Cl1B C1A 1.741(9) .
Cl1D C1A 1.691(9) .
C17A H17D 0.9600 .
C17A H17E 0.9600 .
C17A H17F 0.9600 .
C18A H18D 0.9599 .
C18A H18E 0.9600 .
C18A H18F 0.9600 .
C21A H21D 0.9600 .
C21A H21E 0.9600 .
C21A H21F 0.9600 .
C20A H20D 0.9600 .
C20A H20E 0.9600 .
C20A H20F 0.9600 .
S1A C1E 1.757(10) .
C2A H2A 0.9300 .
C2A C1E 1.386(10) .
C1E H1E 0.9300 .
C1A H1AA 0.9700 .
C1A H1AB 0.9700 .

loop_
_geom_torsion_atom_site_label_1
_geom_torsion_atom_site_label_2
_geom_torsion_atom_site_label_3
_geom_torsion_atom_site_label_4
_geom_torsion
_geom_torsion_site_symmetry_1
_geom_torsion_site_symmetry_4
S1 C1 C2 C3 -2.6(16) . .
S1 C4 C5 C6 179.2(2) . .
S1 C4 C5 C9 -0.4(3) . .
S1 C4 C2A C1E -139(13) . .
N1 C10 C11 C12 -179.3(2) . .
N1 C10 C11 C16 2.3(4) . .
N1 C10 C15 C14 179.3(2) . .
N1 C10 C15 C19 -0.7(4) . .
C1 S1 C4 C3 0.4(4) . .
C1 S1 C4 C5 -178.5(4) . .
C1 S1 C4 C2A 39(11) . .
C1 C2 C3 C4 2.7(14) . .
C1 C2 C3 C7 -179.2(7) . 2_677
C1 C2 C3 S1A -145(10) . .
C2 C3 C4 S1 -1.8(8) . .
C2 C3 C4 C5 177.2(7) . .
C2 C3 C4 C2A -6.0(15) . .
C2 C3 S1A C1E 34(8) . .
C3 C4 C5 C6 0.4(3) . .
C3 C4 C5 C9 -179.2(2) . .
C3 C4 C2A C1E 3(3) . .
C3 C7 C8 O2 -0.1(4) 2_677 .
C3 C7 C8 N1 179.6(2) 2_677 .
C3 S1A C1E C2A 2(2) . .
C4 S1 C1 C2 1.3(11) . .
C4 C3 S1A C1E -0.2(12) . .
C4 C5 C6 C6 0.5(4) . 2_677
C4 C5 C6 C7 179.8(2) . .
C4 C5 C9 O1 -1.0(4) . .
C4 C5 C9 N1 179.0(2) . .
C4 C2A C1E S1A -4(3) . .
C5 C4 C2A C1E 179.7(17) . .
C5 C6 C7 C3 -179.3(2) . 2_677
C5 C6 C7 C8 1.4(3) . .
C6 C5 C9 O1 179.5(2) . .
C6 C5 C9 N1 -0.5(3) . .
C6 C6 C7 C3 0.1(4) 2_677 2_677
C6 C6 C7 C8 -179.3(2) 2_677 .
C6 C7 C8 O2 179.2(2) . .
C6 C7 C8 N1 -1.0(3) . .
C7 C3 C4 S1 179.93(19) 2_677 .
C7 C3 C4 C5 -1.1(3) 2_677 .
C7 C3 C4 C2A 175.7(13) 2_677 .
C7 C3 S1A C1E -177.4(11) 2_677 .
C8 N1 C9 O1 -179.1(2) . .
C8 N1 C9 C5 0.9(3) . .
C8 N1 C10 C11 -91.2(3) . .
C8 N1 C10 C15 88.1(3) . .
C9 N1 C8 O2 179.6(2) . .
C9 N1 C8 C7 -0.1(4) . .
C9 N1 C10 C11 87.8(3) . .
C9 N1 C10 C15 -93.0(3) . .
C9 C5 C6 C6 -180.0(2) . 2_677
C9 C5 C6 C7 -0.6(3) . .
C10 N1 C8 O2 -1.5(4) . .
C10 N1 C8 C7 178.7(2) . .
C10 N1 C9 O1 2.1(4) . .
C10 N1 C9 C5 -178.0(2) . .
C10 C11 C12 C13 -0.6(4) . .
C10 C11 C16 C17 -123.5(5) . .
C10 C11 C16 C18 115.5(6) . .
C10 C11 C16 C17A -95.3(19) . .
C10 C11 C16 C18A 79(3) . .
C10 C15 C19 C20 96.7(5) . .
C10 C15 C19 C21 -147.4(6) . .
C10 C15 C19 C21A -109.1(9) . .
C10 C15 C19 C20A 117.7(9) . .
C11 C10 C15 C14 -1.6(4) . .
C11 C10 C15 C19 178.5(3) . .
C11 C12 C13 C14 -0.2(5) . .
C12 C11 C16 C17 58.2(5) . .
C12 C11 C16 C18 -62.8(6) . .
C12 C11 C16 C17A 86.4(19) . .
C12 C11 C16 C18A -100(3) . .
C12 C13 C14 C15 0.1(5) . .
C13 C14 C15 C10 0.7(4) . .
C13 C14 C15 C19 -179.3(3) . .
C14 C15 C19 C20 -83.3(5) . .
C14 C15 C19 C21 32.6(6) . .
C14 C15 C19 C21A 71.0(9) . .
C14 C15 C19 C20A -62.3(9) . .
C15 C10 C11 C12 1.5(4) . .
C15 C10 C11 C16 -176.9(2) . .
C16 C11 C12 C13 177.9(3) . .
S1A C3 C4 S1 2.6(6) . .
S1A C3 C4 C5 -178.5(5) . .
S1A C3 C4 C2A -1.7(14) . .
C2A C4 C5 C6 -175.5(16) . .
C2A C4 C5 C9 4.9(17) . .
